data_4340112
loop_
_publ_author_name
'Cross, Justin N.'
'Villa, Eric M.'
'Darling, Victoria R.'
'Polinski, Matthew J.'
'Lin, Jian'
'Tan, Xiaoyan'
'Kikugawa, Naoki'
'Shatruk, Michael'
'Baumbach, Ryan'
'Albrecht-Schmitt, Thomas E'

_publ_section_title
;
 Straightforward Reductive Routes to Air-Stable Uranium(III) and
 Neptunium(III) Materials.
;
_journal_issue 14
_journal_name_full 'Inorganic chemistry'
_journal_page_first 7455
_journal_page_last 7466
_journal_paper_doi 10.1021/ic500771t
_journal_volume 53
_journal_year 2014
_chemical_formula_moiety RbU(III)(SO4)2
_chemical_formula_sum 'O8 Rb S2 U'
_chemical_formula_weight 515.62
_chemical_melting_point ?
_chemical_name_common 'Rubidium Uranium(III) sulfate'
_chemical_name_systematic
; 
 ? 
;
_space_group_IT_number 194
_symmetry_cell_setting hexagonal
_symmetry_space_group_name_Hall '-P 6c 2c'
_symmetry_space_group_name_H-M 'P 63/m m c'
_atom_sites_solution_hydrogens none
_atom_sites_solution_primary direct
_atom_sites_solution_secondary difmap
_audit_creation_method SHELXL-97
_cell_angle_alpha 90.00
_cell_angle_beta 90.00
_cell_angle_gamma 120.00
_cell_formula_units_Z 2
_cell_length_a 5.377(4)
_cell_length_b 5.377(4)
_cell_length_c 13.987(10)
_cell_measurement_reflns_used 3312
_cell_measurement_temperature 296(2)
_cell_measurement_theta_max 27.70
_cell_measurement_theta_min 2.91
_cell_volume 350.2(4)
_computing_cell_refinement 'smart saint'
_computing_data_collection smart
_computing_data_reduction SAINT
_computing_molecular_graphics 'SHELXP-97 (Sheldrick, 1997)'
_computing_publication_material 'SHELXCIF-97 (Sheldrick, 2000)'
_computing_structure_refinement 'SHELXL-97 (Sheldrick, 1997)'
_computing_structure_solution 'SHELXS-97 (Sheldrick, 1990)'
_diffrn_ambient_temperature 296(2)
_diffrn_detector_area_resol_mean 0
_diffrn_measured_fraction_theta_full 0.984
_diffrn_measured_fraction_theta_max 0.984
_diffrn_measurement_device_type 'BRUKER apex II'
_diffrn_measurement_method '0.5 wide w/ exposures'
_diffrn_radiation_monochromator 'Quazar optics'
_diffrn_radiation_source 'Imus microfocused'
_diffrn_radiation_type MoK\a
_diffrn_radiation_wavelength 0.71073
_diffrn_reflns_av_R_equivalents 0.0566
_diffrn_reflns_av_sigmaI/netI 0.0222
_diffrn_reflns_limit_h_max 6
_diffrn_reflns_limit_h_min -6
_diffrn_reflns_limit_k_max 6
_diffrn_reflns_limit_k_min -6
_diffrn_reflns_limit_l_max 17
_diffrn_reflns_limit_l_min -18
_diffrn_reflns_number 3312
_diffrn_reflns_theta_full 27.70
_diffrn_reflns_theta_max 27.70
_diffrn_reflns_theta_min 2.91
_exptl_absorpt_coefficient_mu 30.678
_exptl_absorpt_correction_T_max 0.6376
_exptl_absorpt_correction_T_min 0.1674
_exptl_absorpt_correction_type multi-scan
_exptl_absorpt_process_details SHELTXPREP
_exptl_crystal_colour gold
_exptl_crystal_density_diffrn 4.889
_exptl_crystal_density_meas ?
_exptl_crystal_density_method 'not measured'
_exptl_crystal_description plate
_exptl_crystal_F_000 450
_exptl_crystal_size_max 0.05
_exptl_crystal_size_mid 0.02
_exptl_crystal_size_min 0.01
_refine_diff_density_max 0.872
_refine_diff_density_min -0.735
_refine_diff_density_rms 0.163
_refine_ls_extinction_method none
_refine_ls_goodness_of_fit_ref 1.540
_refine_ls_hydrogen_treatment none
_refine_ls_matrix_type full
_refine_ls_number_parameters 17
_refine_ls_number_reflns 188
_refine_ls_number_restraints 0
_refine_ls_restrained_S_all 1.540
_refine_ls_R_factor_all 0.0536
_refine_ls_R_factor_gt 0.0498
_refine_ls_shift/su_max 0.000
_refine_ls_shift/su_mean 0.000
_refine_ls_structure_factor_coef Fsqd
_refine_ls_weighting_details 'calc w=1/[\s^2^(Fo^2^)+(0.0000P)^2^+7.0882P] where P=(Fo^2^+2Fc^2^)/3'
_refine_ls_weighting_scheme calc
_refine_ls_wR_factor_gt 0.0925
_refine_ls_wR_factor_ref 0.0932
_reflns_number_gt 176
_reflns_number_total 188
_reflns_threshold_expression >2sigma(I)
_cod_data_source_file ic500771t_si_002.cif
_cod_data_source_block save
_cod_depositor_comments
;
The following automatic conversions were performed:

'_chemical_melting_point' value 'not measured' was changed to '?' -
the value is undefined or not given.

Automatic conversion script
Id: cif_fix_values 2281 2013-09-26 08:29:07Z andrius 

 Adding full bibliography for 4340109--4340117.cif.

The following automatic conversions were performed:

'_exptl_crystal_density_meas' value 'N/A' was changed to '?' - the
value is perceived as not measured.

Automatic conversion script
Id: cif_fix_values 3008 2015-01-20 13:52:24Z robertas 
;
_cod_original_sg_symbol_H-M P63/mmc
_cod_database_code 4340112

loop_
_symmetry_equiv_pos_as_xyz
'x, y, z'
'-y, x-y, z'
'-x+y, -x, z'
'-x, -y, z+1/2'
'y, -x+y, z+1/2'
'x-y, x, z+1/2'
'y, x, -z'
'x-y, -y, -z'
'-x, -x+y, -z'
'-y, -x, -z+1/2'
'-x+y, y, -z+1/2'
'x, x-y, -z+1/2'
'-x, -y, -z'
'y, -x+y, -z'
'x-y, x, -z'
'x, y, -z-1/2'
'-y, x-y, -z-1/2'
'-x+y, -x, -z-1/2'
'-y, -x, z'
'-x+y, y, z'
'x, x-y, z'
'y, x, z-1/2'
'x-y, -y, z-1/2'
'-x, -x+y, z-1/2'

loop_
_atom_site_label
_atom_site_type_symbol
_atom_site_fract_x
_atom_site_fract_y
_atom_site_fract_z
_atom_site_U_iso_or_equiv
_atom_site_adp_type
_atom_site_occupancy
_atom_site_symmetry_multiplicity
_atom_site_calc_flag
_atom_site_refinement_flags
Rb1 Rb 0.6667 0.3333 0.2500 0.0339(8) Uani 1 12 d S
U1 U 1.0000 0.0000 0.5000 0.0613(7) Uani 1 12 d S
S1 S 0.6667 0.3333 0.5951(4) 0.0267(12) Uani 1 6 d S
O1 O 0.6667 0.3333 0.4910(12) 0.057(6) Uani 1 6 d S
O2 O 0.8137(10) 0.627(2) 0.6291(7) 0.043(3) Uani 1 2 d S

loop_
_atom_site_aniso_label
_atom_site_aniso_U_11
_atom_site_aniso_U_22
_atom_site_aniso_U_33
_atom_site_aniso_U_23
_atom_site_aniso_U_13
_atom_site_aniso_U_12
Rb1 0.0302(11) 0.0302(11) 0.0413(17) 0.000 0.000 0.0151(6)
U1 0.0829(10) 0.0829(10) 0.0182(6) 0.000 0.000 0.0415(5)
S1 0.0250(17) 0.0250(17) 0.030(3) 0.000 0.000 0.0125(9)
O1 0.075(9) 0.075(9) 0.021(8) 0.000 0.000 0.037(5)
O2 0.034(4) 0.020(6) 0.070(7) -0.010(5) -0.005(3) 0.010(3)

loop_
_atom_type_symbol
_atom_type_description
_atom_type_scat_dispersion_real
_atom_type_scat_dispersion_imag
_atom_type_scat_source
O O 0.0106 0.0060 'International Tables Vol C Tables 4.2.6.8 and 6.1.1.4'
S S 0.1246 0.1234 'International Tables Vol C Tables 4.2.6.8 and 6.1.1.4'
Rb Rb -0.9393 2.9676 'International Tables Vol C Tables 4.2.6.8 and 6.1.1.4'
U U -9.6767 9.6646 'International Tables Vol C Tables 4.2.6.8 and 6.1.1.4'

loop_
_geom_angle_atom_site_label_1
_geom_angle_atom_site_label_2
_geom_angle_atom_site_label_3
_geom_angle
_geom_angle_site_symmetry_1
_geom_angle_site_symmetry_3
O2 Rb1 O2 129.89(9) 15_656 5_554
O2 Rb1 O2 94.4(2) 15_656 14_556
O2 Rb1 O2 64.2(3) 5_554 14_556
O2 Rb1 O2 64.2(3) 15_656 6_654
O2 Rb1 O2 94.4(2) 5_554 6_654
O2 Rb1 O2 129.89(9) 14_556 6_654
O2 Rb1 O2 129.89(9) 15_656 4_664
O2 Rb1 O2 94.4(2) 5_554 4_664
O2 Rb1 O2 129.89(9) 14_556 4_664
O2 Rb1 O2 94.4(2) 6_654 4_664
O2 Rb1 O2 94.4(2) 15_656 13_666
O2 Rb1 O2 129.89(9) 5_554 13_666
O2 Rb1 O2 94.4(2) 14_556 13_666
O2 Rb1 O2 129.89(9) 6_654 13_666
O2 Rb1 O2 64.2(3) 4_664 13_666
O2 Rb1 O2 173.4(3) 15_656 6_544
O2 Rb1 O2 43.8(3) 5_554 6_544
O2 Rb1 O2 81.0(3) 14_556 6_544
O2 Rb1 O2 115.4(3) 6_654 6_544
O2 Rb1 O2 56.4(3) 4_664 6_544
O2 Rb1 O2 90.6(3) 13_666 6_544
O2 Rb1 O2 43.8(3) 15_656 13_766
O2 Rb1 O2 90.6(3) 5_554 13_766
O2 Rb1 O2 56.4(3) 14_556 13_766
O2 Rb1 O2 81.0(3) 6_654 13_766
O2 Rb1 O2 173.4(3) 4_664 13_766
O2 Rb1 O2 115.4(3) 13_666 13_766
O2 Rb1 O2 129.89(9) 6_544 13_766
O2 Rb1 O2 81.0(3) 15_656 4_764
O2 Rb1 O2 56.4(3) 5_554 4_764
O2 Rb1 O2 90.6(3) 14_556 4_764
O2 Rb1 O2 43.8(3) 6_654 4_764
O2 Rb1 O2 115.4(3) 4_664 4_764
O2 Rb1 O2 173.4(3) 13_666 4_764
O2 Rb1 O2 94.4(2) 6_544 4_764
O2 Rb1 O2 64.2(3) 13_766 4_764
O2 Rb1 O2 115.4(3) 15_656 15_546
O2 Rb1 O2 81.0(3) 5_554 15_546
O2 Rb1 O2 43.8(3) 14_556 15_546
O2 Rb1 O2 173.4(3) 6_654 15_546
O2 Rb1 O2 90.6(3) 4_664 15_546
O2 Rb1 O2 56.4(3) 13_666 15_546
O2 Rb1 O2 64.2(3) 6_544 15_546
O2 Rb1 O2 94.4(2) 13_766 15_546
O2 Rb1 O2 129.89(9) 4_764 15_546
O2 Rb1 O2 56.4(3) 15_656 14_566
O2 Rb1 O2 173.4(3) 5_554 14_566
O2 Rb1 O2 115.4(3) 14_556 14_566
O2 Rb1 O2 90.6(3) 6_654 14_566
O2 Rb1 O2 81.0(3) 4_664 14_566
O2 Rb1 O2 43.8(3) 13_666 14_566
O2 Rb1 O2 129.89(9) 6_544 14_566
O2 Rb1 O2 94.4(2) 13_766 14_566
O2 Rb1 O2 129.89(9) 4_764 14_566
O2 Rb1 O2 94.4(2) 15_546 14_566
O2 Rb1 O2 90.6(3) 15_656 5_564
O2 Rb1 O2 115.4(3) 5_554 5_564
O2 Rb1 O2 173.4(3) 14_556 5_564
O2 Rb1 O2 56.4(3) 6_654 5_564
O2 Rb1 O2 43.8(3) 4_664 5_564
O2 Rb1 O2 81.0(3) 13_666 5_564
O2 Rb1 O2 94.4(2) 6_544 5_564
O2 Rb1 O2 129.89(9) 13_766 5_564
O2 Rb1 O2 94.4(2) 4_764 5_564
O2 Rb1 O2 129.89(9) 15_546 5_564
O2 Rb1 O2 64.2(3) 14_566 5_564
O2 U1 O2 180.000(1) 14_556 2_755
O2 U1 O2 73.7(3) 14_556 15_646
O2 U1 O2 106.3(3) 2_755 15_646
O2 U1 O2 106.3(3) 14_556 3_665
O2 U1 O2 73.7(3) 2_755 3_665
O2 U1 O2 180.0(3) 15_646 3_665
O2 U1 O2 73.7(3) 14_556 13_766
O2 U1 O2 106.3(3) 2_755 13_766
O2 U1 O2 73.7(3) 15_646 13_766
O2 U1 O2 106.3(3) 3_665 13_766
O2 U1 O2 106.3(3) 14_556 1_545
O2 U1 O2 73.7(3) 2_755 1_545
O2 U1 O2 106.3(3) 15_646 1_545
O2 U1 O2 73.7(3) 3_665 1_545
O2 U1 O2 180.000(1) 13_766 1_545
O2 U1 Rb1 39.72(10) 14_556 1_545
O2 U1 Rb1 140.28(10) 2_755 1_545
O2 U1 Rb1 39.72(10) 15_646 1_545
O2 U1 Rb1 140.28(10) 3_665 1_545
O2 U1 Rb1 85.5(2) 13_766 1_545
O2 U1 Rb1 94.5(2) 1_545 1_545
O2 U1 Rb1 140.28(10) 14_556 13_766
O2 U1 Rb1 39.72(10) 2_755 13_766
O2 U1 Rb1 140.28(10) 15_646 13_766
O2 U1 Rb1 39.72(10) 3_665 13_766
O2 U1 Rb1 94.5(2) 13_766 13_766
O2 U1 Rb1 85.5(2) 1_545 13_766
Rb1 U1 Rb1 180.0 1_545 13_766
O2 U1 Rb1 85.5(2) 14_556 1_655
O2 U1 Rb1 94.5(2) 2_755 1_655
O2 U1 Rb1 39.72(10) 15_646 1_655
O2 U1 Rb1 140.28(10) 3_665 1_655
O2 U1 Rb1 39.72(10) 13_766 1_655
O2 U1 Rb1 140.28(10) 1_545 1_655
Rb1 U1 Rb1 70.20(4) 1_545 1_655
Rb1 U1 Rb1 109.80(4) 13_766 1_655
O2 U1 Rb1 94.5(2) 14_556 13_656
O2 U1 Rb1 85.5(2) 2_755 13_656
O2 U1 Rb1 140.28(10) 15_646 13_656
O2 U1 Rb1 39.72(10) 3_665 13_656
O2 U1 Rb1 140.28(10) 13_766 13_656
O2 U1 Rb1 39.72(10) 1_545 13_656
Rb1 U1 Rb1 109.80(4) 1_545 13_656
Rb1 U1 Rb1 70.20(4) 13_766 13_656
Rb1 U1 Rb1 180.0 1_655 13_656
O2 U1 Rb1 39.72(10) 14_556 .
O2 U1 Rb1 140.28(10) 2_755 .
O2 U1 Rb1 85.5(2) 15_646 .
O2 U1 Rb1 94.5(2) 3_665 .
O2 U1 Rb1 39.72(10) 13_766 .
O2 U1 Rb1 140.28(10) 1_545 .
Rb1 U1 Rb1 70.19(4) 1_545 .
Rb1 U1 Rb1 109.81(4) 13_766 .
Rb1 U1 Rb1 70.19(4) 1_655 .
Rb1 U1 Rb1 109.81(4) 13_656 .
O2 U1 Rb1 140.28(10) 14_556 13_756
O2 U1 Rb1 39.72(10) 2_755 13_756
O2 U1 Rb1 94.5(2) 15_646 13_756
O2 U1 Rb1 85.5(2) 3_665 13_756
O2 U1 Rb1 140.28(10) 13_766 13_756
O2 U1 Rb1 39.72(10) 1_545 13_756
Rb1 U1 Rb1 109.81(4) 1_545 13_756
Rb1 U1 Rb1 70.19(4) 13_766 13_756
Rb1 U1 Rb1 109.81(4) 1_655 13_756
Rb1 U1 Rb1 70.19(4) 13_656 13_756
Rb1 U1 Rb1 180.0 . 13_756
O2 S1 O2 109.8(5) . 3_665
O2 S1 O2 109.8(5) . 2_655
O2 S1 O2 109.8(5) 3_665 2_655
O2 S1 O1 109.1(5) . .
O2 S1 O1 109.1(5) 3_665 .
O2 S1 O1 109.1(5) 2_655 .
O2 S1 Rb1 54.9(2) . 13_666
O2 S1 Rb1 125.9(5) 3_665 13_666
O2 S1 Rb1 54.9(2) 2_655 13_666
O1 S1 Rb1 124.92(7) . 13_666
O2 S1 Rb1 54.9(2) . 13_766
O2 S1 Rb1 54.9(2) 3_665 13_766
O2 S1 Rb1 125.9(5) 2_655 13_766
O1 S1 Rb1 124.92(7) . 13_766
Rb1 S1 Rb1 90.49(10) 13_666 13_766
O2 S1 Rb1 125.9(5) . 13_656
O2 S1 Rb1 54.9(2) 3_665 13_656
O2 S1 Rb1 54.9(2) 2_655 13_656
O1 S1 Rb1 124.92(7) . 13_656
Rb1 S1 Rb1 90.49(10) 13_666 13_656
Rb1 S1 Rb1 90.49(10) 13_766 13_656
S1 O1 Rb1 180.000(1) . .
S1 O2 U1 114.7(6) . 1_565
S1 O2 Rb1 103.2(3) . 13_666
U1 O2 Rb1 110.1(2) 1_565 13_666
S1 O2 Rb1 103.2(3) . 13_766
U1 O2 Rb1 110.1(2) 1_565 13_766
Rb1 O2 Rb1 115.3(3) 13_666 13_766

loop_
_geom_bond_atom_site_label_1
_geom_bond_atom_site_label_2
_geom_bond_distance
_geom_bond_site_symmetry_2
Rb1 O2 3.182(6) 15_656
Rb1 O2 3.182(6) 5_554
Rb1 O2 3.182(6) 14_556
Rb1 O2 3.182(6) 6_654
Rb1 O2 3.182(6) 4_664
Rb1 O2 3.182(6) 13_666
Rb1 O2 3.182(6) 6_544
Rb1 O2 3.182(6) 13_766
Rb1 O2 3.182(6) 4_764
Rb1 O2 3.182(6) 15_546
Rb1 O2 3.182(6) 14_566
Rb1 O2 3.182(6) 5_564
U1 O2 2.504(10) 14_556
U1 O2 2.504(10) 2_755
U1 O2 2.504(10) 15_646
U1 O2 2.504(10) 3_665
U1 O2 2.504(10) 13_766
U1 O2 2.504(10) 1_545
U1 Rb1 4.676(2) 1_545
U1 Rb1 4.676(2) 13_766
U1 Rb1 4.676(2) 1_655
U1 Rb1 4.676(2) 13_656
U1 Rb1 4.676(2) 13_756
S1 O2 1.450(10) .
S1 O2 1.450(9) 3_665
S1 O2 1.450(10) 2_655
S1 O1 1.456(18) .
S1 Rb1 3.786(4) 13_666
S1 Rb1 3.786(4) 13_766
S1 Rb1 3.786(4) 13_656
O2 U1 2.504(10) 1_565
O2 Rb1 3.182(6) 13_666
O2 Rb1 3.182(6) 13_766
